data_1564563
loop_
_publ_author_name
'Yakushev, Ilya A.'
'Stolarov, Igor P.'
'Cherkashina, Natalia V.'
'Churakov, Andrei V.'
'Zubavichus, Yan V.'
'Markov, Alexander A.'
'Gekhman, Alexander E.'
'Vargaftik, Michael N.'

_publ_section_title
;
 Two routes to platinum-based carboxylate-bridged heterometallics
;
_journal_name_full 'Inorganica Chimica Acta'
_journal_page_first 119631
_journal_paper_doi 10.1016/j.ica.2020.119631
_journal_volume 508
_journal_year 2020
_chemical_formula_moiety 'C8 H12 Mn O8 Pt, 0.5(C6 H6)'
_chemical_formula_sum 'C11 H15 Mn O8 Pt'
_chemical_formula_weight 525.26
_space_group_crystal_system monoclinic
_space_group_IT_number 14
_space_group_name_Hall '-P 2yn'
_space_group_name_H-M_alt 'P 1 21/n 1'
_atom_sites_solution_hydrogens geom
_cell_angle_alpha 90
_cell_angle_beta 101.16(2)
_cell_angle_gamma 90
_cell_formula_units_Z 4
_cell_length_a 10.088(3)
_cell_length_b 8.065(2)
_cell_length_c 18.647(3)
_cell_measurement_reflns_used 800
_cell_measurement_temperature 100(2)
_cell_measurement_theta_max 27.0
_cell_measurement_theta_min 4.0
_cell_volume 1488.4(6)
_computing_cell_refinement 'XDS (Kabsch, 2010)'
_computing_data_collection 'MarCCD (Doyle, 2011)'
_computing_data_reduction 'XDS (Kabsch, 2010)'
_computing_molecular_graphics 'SHELXTL (Sheldrick, 2015)'
_computing_publication_material 'SHELXTL (Sheldrick, 2015)'
_computing_structure_refinement 'SHELXL-2017/1 (Sheldrick, 2017)'
_computing_structure_solution 'SHELXT 2014/5 (Sheldrick, 2014)'
_diffrn_ambient_temperature 100(2)
_diffrn_measured_fraction_theta_full 0.995
_diffrn_measured_fraction_theta_max 0.995
_diffrn_measurement_device_type 'Rayonix SX165 CCD'
_diffrn_measurement_method \f
_diffrn_radiation_type synchrotron
_diffrn_radiation_wavelength 0.787
_diffrn_reflns_av_R_equivalents 0.0553
_diffrn_reflns_av_unetI/netI 0.0331
_diffrn_reflns_Laue_measured_fraction_full 0.995
_diffrn_reflns_Laue_measured_fraction_max 0.995
_diffrn_reflns_limit_h_max 12
_diffrn_reflns_limit_h_min -12
_diffrn_reflns_limit_k_max 9
_diffrn_reflns_limit_k_min -9
_diffrn_reflns_limit_l_max 22
_diffrn_reflns_limit_l_min -22
_diffrn_reflns_number 20702
_diffrn_reflns_point_group_measured_fraction_full 0.995
_diffrn_reflns_point_group_measured_fraction_max 0.995
_diffrn_reflns_theta_full 27.991
_diffrn_reflns_theta_max 27.991
_diffrn_reflns_theta_min 2.793
_exptl_absorpt_coefficient_mu 13.309
_exptl_absorpt_correction_T_max 1.000
_exptl_absorpt_correction_T_min 0.003
_exptl_absorpt_correction_type empirical
_exptl_absorpt_process_details 'XDS (Kabsch, 2010)'
_exptl_crystal_colour colourless
_exptl_crystal_density_diffrn 2.344
_exptl_crystal_description prism
_exptl_crystal_F_000 992
_exptl_crystal_recrystallization_method 'Re-crystallisation from solvent: benzene'
_exptl_crystal_size_max 0.120
_exptl_crystal_size_mid 0.020
_exptl_crystal_size_min 0.015
_refine_diff_density_max 1.980
_refine_diff_density_min -1.342
_refine_diff_density_rms 0.138
_refine_ls_extinction_coef 0.0046(3)
_refine_ls_extinction_expression Fc^*^=kFc[1+0.001xFc^2^\l^3^/sin(2\q)]^-1/4^
_refine_ls_extinction_method 'SHELXL-2017/1 (Sheldrick 2017)'
_refine_ls_goodness_of_fit_ref 1.103
_refine_ls_hydrogen_treatment constr
_refine_ls_matrix_type full
_refine_ls_number_parameters 195
_refine_ls_number_reflns 2629
_refine_ls_number_restraints 0
_refine_ls_restrained_S_all 1.103
_refine_ls_R_factor_all 0.0341
_refine_ls_R_factor_gt 0.0329
_refine_ls_shift/su_max 0.001
_refine_ls_shift/su_mean 0.000
_refine_ls_structure_factor_coef Fsqd
_refine_ls_weighting_details 'w=1/[\s^2^(Fo^2^)+(0.0075P)^2^+9.6398P] where P=(Fo^2^+2Fc^2^)/3'
_refine_ls_weighting_scheme calc
_refine_ls_wR_factor_gt 0.0745
_refine_ls_wR_factor_ref 0.0752
_reflns_Friedel_coverage 0.000
_reflns_Friedel_fraction_full .
_reflns_Friedel_fraction_max .
_reflns_number_gt 2505
_reflns_number_total 2629
_reflns_threshold_expression 'I > 2\s(I)'
_cod_data_source_file ICA-2020-508-11963110.cif
_cod_data_source_block 10
_cod_depositor_comments
;
The following automatic conversions were performed:

data item '_exptl_crystal_density_meas' value 'not measured' was
changed to '?' -- the value is perceived as not measured.

Automatic conversion script
Id: cif_fix_values 8369 2020-08-20 11:38:08Z andrius 
;
_cod_original_sg_symbol_H-M 'P 21/n'
_cod_database_code 1564563
_shelx_space_group_comment
;
The symmetry employed for this shelxl refinement is uniquely defined
by the following loop, which should always be used as a source of
symmetry information in preference to the above space-group names.
They are only intended as comments.
;
_shelx_estimated_absorpt_t_min 0.298
_shelx_estimated_absorpt_t_max 0.825

loop_
_space_group_symop_operation_xyz
'x, y, z'
'-x+1/2, y+1/2, -z+1/2'
'-x, -y, -z'
'x-1/2, -y-1/2, z-1/2'

loop_
_atom_site_label
_atom_site_type_symbol
_atom_site_fract_x
_atom_site_fract_y
_atom_site_fract_z
_atom_site_U_iso_or_equiv
_atom_site_adp_type
_atom_site_occupancy
_atom_site_site_symmetry_order
_atom_site_calc_flag
_atom_site_refinement_flags_posn
_atom_site_refinement_flags_adp
_atom_site_refinement_flags_occupancy
_atom_site_disorder_assembly
_atom_site_disorder_group
Pt1 Pt 0.52679(2) 0.72963(4) 0.34364(2) 0.04145(15) Uani 1 1 d . . . . .
Mn1 Mn 0.27687(10) 0.72853(16) 0.25794(5) 0.0487(3) Uani 1 1 d . . . . .
O11 O 0.4492(4) 0.6175(6) 0.4226(2) 0.0444(11) Uani 1 1 d . . . . .
O12 O 0.2399(4) 0.6672(5) 0.3613(2) 0.0351(9) Uani 1 1 d . . . . .
O21 O 0.5995(4) 0.8419(7) 0.2629(2) 0.0475(12) Uani 1 1 d . . . . .
O22 O 0.4043(4) 0.7907(5) 0.1862(2) 0.0366(9) Uani 1 1 d . . . . .
O31 O 0.5003(5) 0.9399(7) 0.3959(2) 0.0494(12) Uani 1 1 d . . . . .
O32 O 0.3433(4) 1.0430(7) 0.3078(2) 0.0516(13) Uani 1 1 d . . . . .
O41 O 0.5845(4) 0.5201(7) 0.3029(2) 0.0469(12) Uani 1 1 d . . . . .
O42 O 0.3799(4) 0.4120(7) 0.2700(2) 0.0512(13) Uani 1 1 d . . . . .
C11 C 0.3205(6) 0.6177(8) 0.4162(3) 0.0352(13) Uani 1 1 d . . . . .
C12 C 0.2670(7) 0.5539(10) 0.4800(3) 0.0447(16) Uani 1 1 d . . . . .
H12A H 0.199320 0.467882 0.463579 0.067 Uiso 1 1 calc R U . . .
H12B H 0.225256 0.645030 0.502429 0.067 Uiso 1 1 calc R U . . .
H12C H 0.341222 0.506788 0.515983 0.067 Uiso 1 1 calc R U . . .
C21 C 0.5232(6) 0.8417(8) 0.1999(3) 0.0375(13) Uani 1 1 d . . . . .
C22 C 0.5837(7) 0.9056(10) 0.1379(4) 0.0491(17) Uani 1 1 d . . . . .
H22A H 0.583404 0.817375 0.101794 0.074 Uiso 1 1 calc R U . . .
H22B H 0.676795 0.941514 0.156581 0.074 Uiso 1 1 calc R U . . .
H22C H 0.530397 0.999789 0.114936 0.074 Uiso 1 1 calc R U . . .
C31 C 0.4158(7) 1.0510(10) 0.3701(3) 0.0482(18) Uani 1 1 d . . . . .
C32 C 0.4072(8) 1.1953(10) 0.4196(4) 0.0500(17) Uani 1 1 d . . . . .
H32A H 0.314745 1.238657 0.410181 0.075 Uiso 1 1 calc R U . . .
H32B H 0.469542 1.282386 0.410350 0.075 Uiso 1 1 calc R U . . .
H32C H 0.431831 1.159132 0.470612 0.075 Uiso 1 1 calc R U . . .
C41 C 0.5046(6) 0.4042(10) 0.2752(3) 0.0442(16) Uani 1 1 d . . . . .
C42 C 0.5719(7) 0.2575(9) 0.2489(4) 0.0517(18) Uani 1 1 d . . . . .
H42A H 0.512067 0.209024 0.206342 0.077 Uiso 1 1 calc R U . . .
H42B H 0.591363 0.174680 0.287949 0.077 Uiso 1 1 calc R U . . .
H42C H 0.656548 0.292449 0.234991 0.077 Uiso 1 1 calc R U . . .
C1 C 0.0545(10) 0.9601(12) 0.4411(5) 0.075(3) Uani 1 1 d . . . . .
H1 H 0.091918 0.933733 0.399484 0.090 Uiso 1 1 calc R U . . .
C2 C 0.1369(9) 1.0021(11) 0.5049(5) 0.067(2) Uani 1 1 d . . . . .
H2 H 0.232204 1.002115 0.508664 0.080 Uiso 1 1 calc R U . . .
C3 C 0.0820(10) 1.0443(12) 0.5635(5) 0.070(2) Uani 1 1 d . . . . .
H3 H 0.139195 1.076955 0.607875 0.084 Uiso 1 1 calc R U . . .

loop_
_atom_site_aniso_label
_atom_site_aniso_U_11
_atom_site_aniso_U_22
_atom_site_aniso_U_33
_atom_site_aniso_U_23
_atom_site_aniso_U_13
_atom_site_aniso_U_12
Pt1 0.02776(17) 0.0679(2) 0.02766(17) -0.00112(11) 0.00274(10) -0.00327(11)
Mn1 0.0251(5) 0.0895(9) 0.0298(5) 0.0183(5) 0.0010(4) -0.0034(5)
O11 0.028(2) 0.073(3) 0.030(2) 0.004(2) 0.0006(17) 0.006(2)
O12 0.032(2) 0.046(2) 0.027(2) 0.0030(18) 0.0047(17) 0.0074(18)
O21 0.030(2) 0.078(3) 0.034(2) -0.007(2) 0.0063(19) -0.012(2)
O22 0.031(2) 0.047(2) 0.033(2) -0.0004(18) 0.0084(18) 0.0006(18)
O31 0.040(3) 0.080(4) 0.027(2) -0.001(2) 0.0028(19) -0.016(2)
O32 0.027(2) 0.094(4) 0.032(2) -0.025(2) 0.0009(18) 0.001(2)
O41 0.028(2) 0.074(3) 0.038(2) 0.011(2) 0.0062(19) 0.008(2)
O42 0.029(2) 0.087(4) 0.034(2) -0.020(2) -0.0004(18) 0.011(2)
C11 0.033(3) 0.040(3) 0.031(3) -0.003(3) 0.002(2) 0.004(2)
C12 0.037(3) 0.067(5) 0.030(3) 0.006(3) 0.007(3) 0.007(3)
C21 0.033(3) 0.043(3) 0.038(3) -0.007(3) 0.010(3) -0.003(3)
C22 0.042(4) 0.072(5) 0.036(3) -0.004(3) 0.014(3) -0.015(3)
C31 0.032(3) 0.083(5) 0.031(3) -0.008(3) 0.009(3) -0.014(3)
C32 0.054(4) 0.064(5) 0.031(3) -0.011(3) 0.006(3) -0.015(3)
C41 0.030(3) 0.078(5) 0.025(3) 0.010(3) 0.006(2) 0.014(3)
C42 0.037(4) 0.070(5) 0.050(4) 0.008(3) 0.015(3) 0.012(3)
C1 0.085(7) 0.087(7) 0.064(6) 0.003(5) 0.041(5) 0.025(5)
C2 0.064(5) 0.071(6) 0.074(6) 0.011(5) 0.031(5) 0.006(4)
C3 0.079(6) 0.072(6) 0.060(5) -0.011(4) 0.015(4) 0.007(5)

loop_
_atom_type_symbol
_atom_type_description
_atom_type_scat_dispersion_real
_atom_type_scat_dispersion_imag
_atom_type_scat_source
C C 0.0046 0.0020 'International Tables Vol C Tables 4.2.6.8 and 6.1.1.4'
H H 0.0000 0.0000 'International Tables Vol C Tables 4.2.6.8 and 6.1.1.4'
O O 0.0146 0.0077 'International Tables Vol C Tables 4.2.6.8 and 6.1.1.4'
Mn Mn 0.3549 0.8831 'International Tables Vol C Tables 4.2.6.8 and 6.1.1.4'
Pt Pt -2.7969 9.8935 'International Tables Vol C Tables 4.2.6.8 and 6.1.1.4'

loop_
_geom_angle_atom_site_label_1
_geom_angle_atom_site_label_2
_geom_angle_atom_site_label_3
_geom_angle
_geom_angle_site_symmetry_1
_geom_angle_site_symmetry_3
O41 Pt1 O31 170.09(19) . .
O41 Pt1 O11 94.71(19) . .
O31 Pt1 O11 85.24(19) . .
O41 Pt1 O21 85.4(2) . .
O31 Pt1 O21 94.9(2) . .
O11 Pt1 O21 178.49(16) . .
O41 Pt1 Mn1 94.55(13) . .
O31 Pt1 Mn1 95.36(14) . .
O11 Pt1 Mn1 88.91(12) . .
O21 Pt1 Mn1 89.58(13) . .
O22 Mn1 O12 152.70(17) . .
O22 Mn1 O32 98.70(17) . 2_545
O12 Mn1 O32 100.29(17) . 2_545
O22 Mn1 O42 101.20(17) . 2
O12 Mn1 O42 97.57(17) . 2
O32 Mn1 O42 91.93(19) 2_545 2
O22 Mn1 Pt1 76.06(12) . .
O12 Mn1 Pt1 76.65(11) . .
O32 Mn1 Pt1 134.00(14) 2_545 .
O42 Mn1 Pt1 134.07(15) 2 .
O22 Mn1 O32 81.62(16) . .
O12 Mn1 O32 88.96(16) . .
O32 Mn1 O32 155.57(16) 2_545 .
O42 Mn1 O32 64.28(17) 2 .
Pt1 Mn1 O32 70.03(10) . .
O22 Mn1 O42 90.33(16) . .
O12 Mn1 O42 80.62(15) . .
O32 Mn1 O42 64.11(16) 2_545 .
O42 Mn1 O42 154.91(16) 2 .
Pt1 Mn1 O42 70.20(10) . .
O32 Mn1 O42 140.20(14) . .
C11 O11 Pt1 117.5(4) . .
C11 O12 Mn1 129.0(4) . .
C21 O21 Pt1 116.5(4) . .
C21 O22 Mn1 129.4(4) . .
C31 O31 Pt1 124.0(4) . .
C31 O32 Mn1 131.1(5) . 2
C31 O32 Mn1 115.1(5) . .
Mn1 O32 Mn1 112.13(16) 2 .
C41 O41 Pt1 124.7(4) . .
C41 O42 Mn1 131.9(5) . 2_545
C41 O42 Mn1 114.4(5) . .
Mn1 O42 Mn1 111.71(17) 2_545 .
O12 C11 O11 124.5(6) . .
O12 C11 C12 119.2(5) . .
O11 C11 C12 116.3(5) . .
C11 C12 H12A 109.5 . .
C11 C12 H12B 109.5 . .
H12A C12 H12B 109.5 . .
C11 C12 H12C 109.5 . .
H12A C12 H12C 109.5 . .
H12B C12 H12C 109.5 . .
O22 C21 O21 125.1(6) . .
O22 C21 C22 118.3(6) . .
O21 C21 C22 116.6(5) . .
C21 C22 H22A 109.5 . .
C21 C22 H22B 109.5 . .
H22A C22 H22B 109.5 . .
C21 C22 H22C 109.5 . .
H22A C22 H22C 109.5 . .
H22B C22 H22C 109.5 . .
O32 C31 O31 123.2(7) . .
O32 C31 C32 121.4(7) . .
O31 C31 C32 115.5(6) . .
C31 C32 H32A 109.5 . .
C31 C32 H32B 109.5 . .
H32A C32 H32B 109.5 . .
C31 C32 H32C 109.5 . .
H32A C32 H32C 109.5 . .
H32B C32 H32C 109.5 . .
O42 C41 O41 123.0(7) . .
O42 C41 C42 122.1(7) . .
O41 C41 C42 114.9(6) . .
C41 C42 H42A 109.5 . .
C41 C42 H42B 109.5 . .
H42A C42 H42B 109.5 . .
C41 C42 H42C 109.5 . .
H42A C42 H42C 109.5 . .
H42B C42 H42C 109.5 . .
C2 C1 C3 120.1(8) . 3_576
C2 C1 H1 120.0 . .
C3 C1 H1 120.0 3_576 .
C1 C2 C3 119.4(9) . .
C1 C2 H2 120.3 . .
C3 C2 H2 120.3 . .
C2 C3 C1 120.5(9) . 3_576
C2 C3 H3 119.8 . .
C1 C3 H3 119.8 3_576 .

loop_
_geom_bond_atom_site_label_1
_geom_bond_atom_site_label_2
_geom_bond_distance
_geom_bond_site_symmetry_2
Pt1 O41 1.986(5) .
Pt1 O31 2.000(5) .
Pt1 O11 2.011(4) .
Pt1 O21 2.013(5) .
Pt1 Mn1 2.7112(13) .
Mn1 O22 2.088(4) .
Mn1 O12 2.091(4) .
Mn1 O32 2.153(5) 2_545
Mn1 O42 2.154(5) 2
Mn1 O32 2.739(6) .
Mn1 O42 2.749(6) .
O11 C11 1.281(7) .
O12 C11 1.245(7) .
O21 C21 1.273(8) .
O22 C21 1.247(7) .
O31 C31 1.266(9) .
O32 C31 1.249(8) .
O41 C41 1.276(9) .
O42 C41 1.245(8) .
C11 C12 1.490(8) .
C12 H12A 0.9800 .
C12 H12B 0.9800 .
C12 H12C 0.9800 .
C21 C22 1.499(9) .
C22 H22A 0.9800 .
C22 H22B 0.9800 .
C22 H22C 0.9800 .
C31 C32 1.498(10) .
C32 H32A 0.9800 .
C32 H32B 0.9800 .
C32 H32C 0.9800 .
C41 C42 1.494(10) .
C42 H42A 0.9800 .
C42 H42B 0.9800 .
C42 H42C 0.9800 .
C1 C2 1.356(13) .
C1 C3 1.364(13) 3_576
C1 H1 0.9500 .
C2 C3 1.360(12) .
C2 H2 0.9500 .
C3 H3 0.9500 .

loop_
_geom_torsion_atom_site_label_1
_geom_torsion_atom_site_label_2
_geom_torsion_atom_site_label_3
_geom_torsion_atom_site_label_4
_geom_torsion
_geom_torsion_site_symmetry_1
_geom_torsion_site_symmetry_2
_geom_torsion_site_symmetry_3
_geom_torsion_site_symmetry_4
Mn1 O12 C11 O11 10.7(9) . . . .
Mn1 O12 C11 C12 -169.5(5) . . . .
Pt1 O11 C11 O12 7.7(8) . . . .
Pt1 O11 C11 C12 -172.2(5) . . . .
Mn1 O22 C21 O21 11.8(10) . . . .
Mn1 O22 C21 C22 -169.4(5) . . . .
Pt1 O21 C21 O22 6.4(9) . . . .
Pt1 O21 C21 C22 -172.4(5) . . . .
Mn1 O32 C31 O31 -166.1(5) 2 . . .
Mn1 O32 C31 O31 30.1(8) . . . .
Mn1 O32 C31 C32 14.0(9) 2 . . .
Mn1 O32 C31 C32 -149.7(5) . . . .
Pt1 O31 C31 O32 -2.7(9) . . . .
Pt1 O31 C31 C32 177.2(4) . . . .
Mn1 O42 C41 O41 -169.4(4) 2_545 . . .
Mn1 O42 C41 O41 28.2(7) . . . .
Mn1 O42 C41 C42 10.9(9) 2_545 . . .
Mn1 O42 C41 C42 -151.5(5) . . . .
Pt1 O41 C41 O42 1.0(9) . . . .
Pt1 O41 C41 C42 -179.3(4) . . . .
C3 C1 C2 C3 -1.9(16) 3_576 . . .
C1 C2 C3 C1 1.9(16) . . . 3_576
